data_2105241
loop_
_publ_author_name
'Briggs, Naomi E. B.'
'Kennedy, Alan R.'
'Morrison, Catriona A.'

_publ_section_title
;
 42 salt forms of tyramine: structural comparison and the occurrence of
 hydrate formation
;
_journal_issue 4
_journal_name_full 'Acta Crystallographica Section B'
_journal_page_first 453
_journal_page_last 464
_journal_paper_doi 10.1107/S0108768112026456
_journal_volume 68
_journal_year 2012
_chemical_formula_sum 'C22 H36 N2 O8'
_chemical_formula_weight 456.52
_space_group_IT_number 14
_symmetry_cell_setting monoclinic
_symmetry_space_group_name_Hall '-P 2yn'
_symmetry_space_group_name_H-M 'P 1 21/n 1'
_atom_sites_solution_hydrogens geom
_atom_sites_solution_primary direct
_atom_sites_solution_secondary difmap
_audit_creation_method SHELXL-97
_cell_angle_alpha 90.00
_cell_angle_beta 93.826(3)
_cell_angle_gamma 90.00
_cell_formula_units_Z 2
_cell_length_a 8.6247(3)
_cell_length_b 15.1897(6)
_cell_length_c 8.7588(3)
_cell_measurement_reflns_used 4872
_cell_measurement_temperature 123(2)
_cell_measurement_theta_max 29.4186
_cell_measurement_theta_min 3.2031
_cell_volume 1144.90(7)
_computing_structure_refinement 'SHELXL-97 (Sheldrick, 1997)'
_diffrn_ambient_temperature 123(2)
_diffrn_measured_fraction_theta_full 0.999
_diffrn_measured_fraction_theta_max 0.999
_diffrn_measurement_device_type 'Oxford Diffraction Xcalibur E'
_diffrn_measurement_method 'omega scans'
_diffrn_radiation_monochromator graphite
_diffrn_radiation_source 'fine-focus sealed tube'
_diffrn_radiation_type MoK\a
_diffrn_radiation_wavelength 0.71073
_diffrn_reflns_av_R_equivalents 0.0233
_diffrn_reflns_av_sigmaI/netI 0.0252
_diffrn_reflns_limit_h_max 10
_diffrn_reflns_limit_h_min -11
_diffrn_reflns_limit_k_max 19
_diffrn_reflns_limit_k_min -18
_diffrn_reflns_limit_l_max 11
_diffrn_reflns_limit_l_min -11
_diffrn_reflns_number 8895
_diffrn_reflns_theta_full 27.00
_diffrn_reflns_theta_max 27.00
_diffrn_reflns_theta_min 3.21
_exptl_absorpt_coefficient_mu 0.100
_exptl_absorpt_correction_T_max 1.00000
_exptl_absorpt_correction_T_min 0.78335
_exptl_absorpt_correction_type multi-scan
_exptl_absorpt_process_details
;
CrysAlisPro, Oxford Diffraction Ltd.,
Version 1.171.34.40 (release 27-08-2010 CrysAlis171 .NET)
(compiled Aug 27 2010,11:50:40)
Empirical absorption correction using spherical harmonics,
 implemented in SCALE3 ABSPACK scaling algorithm.
;
_exptl_crystal_colour colourless
_exptl_crystal_density_diffrn 1.324
_exptl_crystal_density_method 'not measured'
_exptl_crystal_description block
_exptl_crystal_F_000 492
_exptl_crystal_size_max 0.31
_exptl_crystal_size_mid 0.15
_exptl_crystal_size_min 0.06
_refine_diff_density_max 0.290
_refine_diff_density_min -0.233
_refine_ls_extinction_method none
_refine_ls_goodness_of_fit_ref 1.039
_refine_ls_hydrogen_treatment mixed
_refine_ls_matrix_type full
_refine_ls_number_parameters 169
_refine_ls_number_reflns 2498
_refine_ls_number_restraints 0
_refine_ls_restrained_S_all 1.039
_refine_ls_R_factor_all 0.0479
_refine_ls_R_factor_gt 0.0385
_refine_ls_shift/su_max 0.000
_refine_ls_shift/su_mean 0.000
_refine_ls_structure_factor_coef Fsqd
_refine_ls_weighting_details 'calc w=1/[\s^2^(Fo^2^)+(0.0381P)^2^+0.4969P] where P=(Fo^2^+2Fc^2^)/3'
_refine_ls_weighting_scheme calc
_refine_ls_wR_factor_gt 0.0876
_refine_ls_wR_factor_ref 0.0919
_reflns_number_gt 2127
_reflns_number_total 2498
_reflns_threshold_expression I>2/s(I)
_cod_data_source_file ry5045.cif
_cod_data_source_block tyradp2
_cod_original_sg_symbol_H-M P21/n
_cod_database_code 2105241

loop_
_symmetry_equiv_pos_as_xyz
'x, y, z'
'-x+1/2, y+1/2, -z+1/2'
'-x, -y, -z'
'x-1/2, -y-1/2, z-1/2'

loop_
_atom_site_type_symbol
_atom_site_label
_atom_site_fract_x
_atom_site_fract_y
_atom_site_fract_z
_atom_site_U_iso_or_equiv
_atom_site_adp_type
_atom_site_calc_flag
_atom_site_refinement_flags
_atom_site_occupancy
_atom_site_symmetry_multiplicity
O O1 0.41841(11) 0.36975(7) -0.06629(12) 0.0262(3) Uani d . 1 1
O O2 0.86242(10) 0.49922(6) 0.16983(10) 0.0173(2) Uani d . 1 1
O O1W 0.61742(12) 0.56905(7) 0.63242(12) 0.0230(2) Uani d . 1 1
O O3 0.64991(10) 0.52111(7) 0.29640(11) 0.0209(2) Uani d . 1 1
N N1 1.14713(13) 0.41256(7) 0.11509(13) 0.0154(2) Uani d . 1 1
C C1 0.88550(15) 0.29654(9) -0.02182(15) 0.0172(3) Uani d . 1 1
C C2 0.83178(15) 0.35415(9) -0.13649(15) 0.0179(3) Uani d . 1 1
H H2 0.9029 0.3769 -0.2048 0.021 Uiso calc R 1 1
C C3 0.67687(15) 0.37940(9) -0.15401(15) 0.0175(3) Uani d . 1 1
H H3 0.6429 0.4184 -0.2342 0.021 Uiso calc R 1 1
C C4 0.57162(15) 0.34765(9) -0.05414(15) 0.0178(3) Uani d . 1 1
C C5 0.62330(16) 0.28967(9) 0.06175(16) 0.0217(3) Uani d . 1 1
H H5 0.5523 0.2675 0.1307 0.026 Uiso calc R 1 1
C C6 0.77813(16) 0.26421(9) 0.07672(15) 0.0207(3) Uani d . 1 1
H H6 0.8116 0.2241 0.1553 0.025 Uiso calc R 1 1
C C7 1.05480(15) 0.27050(9) -0.00218(16) 0.0207(3) Uani d . 1 1
H H7A 1.1052 0.2852 -0.0972 0.025 Uiso calc R 1 1
H H7B 1.0614 0.2059 0.0118 0.025 Uiso calc R 1 1
C C8 1.14464(15) 0.31472(9) 0.13202(15) 0.0173(3) Uani d . 1 1
H H8A 1.0963 0.2993 0.2279 0.021 Uiso calc R 1 1
H H8B 1.2526 0.2923 0.1398 0.021 Uiso calc R 1 1
C C9 0.77978(14) 0.48437(8) 0.27971(14) 0.0146(3) Uani d . 1 1
C C10 0.84202(15) 0.42143(9) 0.40450(14) 0.0170(3) Uani d . 1 1
H H10A 0.8518 0.3617 0.3610 0.020 Uiso calc R 1 1
H H10B 0.7681 0.4184 0.4861 0.020 Uiso calc R 1 1
C C11 1.00110(14) 0.45247(8) 0.47283(14) 0.0158(3) Uani d . 1 1
H H11A 1.0345 0.4140 0.5602 0.019 Uiso calc R 1 1
H H11B 1.0782 0.4465 0.3947 0.019 Uiso calc R 1 1
H H3N 1.223(2) 0.4342(11) 0.184(2) 0.029(4) Uiso d . 1 1
H H2N 1.050(2) 0.4369(10) 0.1332(18) 0.023(4) Uiso d . 1 1
H H1N 1.1697(19) 0.4311(11) 0.014(2) 0.029(4) Uiso d . 1 1
H H2W 0.630(2) 0.5612(13) 0.533(3) 0.049(6) Uiso d . 1 1
H H1H 0.400(2) 0.4088(14) -0.143(2) 0.052(6) Uiso d . 1 1
H H1W 0.526(3) 0.5451(13) 0.648(2) 0.048(6) Uiso d . 1 1

loop_
_atom_site_aniso_label
_atom_site_aniso_U_11
_atom_site_aniso_U_22
_atom_site_aniso_U_33
_atom_site_aniso_U_12
_atom_site_aniso_U_13
_atom_site_aniso_U_23
O1 0.0144(5) 0.0367(6) 0.0278(6) 0.0048(4) 0.0039(4) 0.0124(5)
O2 0.0152(4) 0.0232(5) 0.0138(4) 0.0014(4) 0.0023(3) 0.0022(4)
O1W 0.0163(5) 0.0308(6) 0.0217(5) -0.0033(4) 0.0006(4) 0.0038(4)
O3 0.0125(4) 0.0292(6) 0.0214(5) 0.0030(4) 0.0030(4) 0.0046(4)
N1 0.0133(5) 0.0183(6) 0.0146(5) 0.0008(4) 0.0019(4) 0.0010(4)
C1 0.0145(6) 0.0154(6) 0.0214(7) 0.0006(5) 0.0000(5) -0.0059(5)
C2 0.0168(6) 0.0177(7) 0.0197(6) -0.0026(5) 0.0046(5) -0.0028(5)
C3 0.0189(6) 0.0168(7) 0.0168(6) -0.0006(5) 0.0007(5) 0.0012(5)
C4 0.0138(6) 0.0193(7) 0.0203(6) 0.0008(5) 0.0006(5) -0.0010(5)
C5 0.0186(7) 0.0251(7) 0.0217(7) -0.0021(6) 0.0045(5) 0.0054(5)
C6 0.0202(7) 0.0207(7) 0.0208(7) 0.0014(5) -0.0016(5) 0.0034(5)
C7 0.0159(6) 0.0197(7) 0.0262(7) 0.0030(5) 0.0002(5) -0.0049(5)
C8 0.0143(6) 0.0177(7) 0.0199(6) 0.0018(5) 0.0010(5) 0.0033(5)
C9 0.0119(6) 0.0175(6) 0.0143(6) -0.0030(5) -0.0009(4) -0.0011(5)
C10 0.0164(6) 0.0194(7) 0.0152(6) -0.0010(5) 0.0016(5) 0.0021(5)
C11 0.0135(6) 0.0206(7) 0.0131(6) 0.0019(5) 0.0001(5) 0.0017(5)

loop_
_atom_type_symbol
_atom_type_description
_atom_type_scat_dispersion_real
_atom_type_scat_dispersion_imag
_atom_type_scat_source
O O 0.0106 0.0060 'International Tables Vol C Tables 4.2.6.8 and 6.1.1.4'
N N 0.0061 0.0033 'International Tables Vol C Tables 4.2.6.8 and 6.1.1.4'
C C 0.0033 0.0016 'International Tables Vol C Tables 4.2.6.8 and 6.1.1.4'
H H 0.0000 0.0000 'International Tables Vol C Tables 4.2.6.8 and 6.1.1.4'

loop_
_geom_angle_atom_site_label_1
_geom_angle_atom_site_label_2
_geom_angle_atom_site_label_3
_geom_angle_site_symmetry_1
_geom_angle
C4 O1 H1H . 110.0(13)
H2W O1W H1W . 105.3(18)
C8 N1 H3N . 107.8(11)
C8 N1 H2N . 110.9(10)
H3N N1 H2N . 110.5(14)
C8 N1 H1N . 112.9(10)
H3N N1 H1N . 108.5(14)
H2N N1 H1N . 106.2(13)
C2 C1 C6 . 117.76(12)
C2 C1 C7 . 121.37(12)
C6 C1 C7 . 120.87(12)
C1 C2 C3 . 121.75(12)
C1 C2 H2 . 119.1
C3 C2 H2 . 119.1
C4 C3 C2 . 119.94(12)
C4 C3 H3 . 120.0
C2 C3 H3 . 120.0
O1 C4 C3 . 122.51(12)
O1 C4 C5 . 118.32(12)
C3 C4 C5 . 119.17(12)
C6 C5 C4 . 120.23(13)
C6 C5 H5 . 119.9
C4 C5 H5 . 119.9
C5 C6 C1 . 121.14(13)
C5 C6 H6 . 119.4
C1 C6 H6 . 119.4
C1 C7 C8 . 114.26(11)
C1 C7 H7A . 108.7
C8 C7 H7A . 108.7
C1 C7 H7B . 108.7
C8 C7 H7B . 108.7
H7A C7 H7B . 107.6
N1 C8 C7 . 111.88(10)
N1 C8 H8A . 109.2
C7 C8 H8A . 109.2
N1 C8 H8B . 109.2
C7 C8 H8B . 109.2
H8A C8 H8B . 107.9
O2 C9 O3 . 124.06(12)
O2 C9 C10 . 118.17(11)
O3 C9 C10 . 117.72(11)
C9 C10 C11 . 110.51(10)
C9 C10 H10A . 109.5
C11 C10 H10A . 109.5
C9 C10 H10B . 109.5
C11 C10 H10B . 109.5
H10A C10 H10B . 108.1
C11 C11 C10 3_766 112.61(13)
C11 C11 H11A 3_766 109.1
C10 C11 H11A . 109.1
C11 C11 H11B 3_766 109.1
C10 C11 H11B . 109.1
H11A C11 H11B . 107.8

loop_
_geom_bond_atom_site_label_1
_geom_bond_atom_site_label_2
_geom_bond_site_symmetry_2
_geom_bond_distance
O1 C4 . 1.3607(16)
O1 H1H . 0.90(2)
O2 C9 . 1.2556(15)
O1W H2W . 0.89(2)
O1W H1W . 0.89(2)
O3 C9 . 1.2686(16)
N1 C8 . 1.4937(17)
N1 H3N . 0.919(18)
N1 H2N . 0.939(17)
N1 H1N . 0.958(18)
C1 C2 . 1.3883(19)
C1 C6 . 1.3965(19)
C1 C7 . 1.5115(17)
C2 C3 . 1.3886(18)
C2 H2 . 0.9500
C3 C4 . 1.3885(19)
C3 H3 . 0.9500
C4 C5 . 1.3944(19)
C5 C6 . 1.3880(19)
C5 H5 . 0.9500
C6 H6 . 0.9500
C7 C8 . 1.5205(18)
C7 H7A . 0.9900
C7 H7B . 0.9900
C8 H8A . 0.9900
C8 H8B . 0.9900
C9 C10 . 1.5228(17)
C10 C11 . 1.5341(17)
C10 H10A . 0.9900
C10 H10B . 0.9900
C11 C11 3_766 1.521(3)
C11 H11A . 0.9900
C11 H11B . 0.9900

loop_
_geom_torsion_atom_site_label_1
_geom_torsion_atom_site_label_2
_geom_torsion_atom_site_label_3
_geom_torsion_atom_site_label_4
_geom_torsion_site_symmetry_4
_geom_torsion
C6 C1 C2 C3 . 0.03(19)
C7 C1 C2 C3 . -179.07(12)
C1 C2 C3 C4 . 0.8(2)
C2 C3 C4 O1 . -179.64(12)
C2 C3 C4 C5 . -0.8(2)
O1 C4 C5 C6 . 178.93(13)
C3 C4 C5 C6 . 0.0(2)
C4 C5 C6 C1 . 0.8(2)
C2 C1 C6 C5 . -0.8(2)
C7 C1 C6 C5 . 178.30(12)
C2 C1 C7 C8 . 104.52(15)
C6 C1 C7 C8 . -74.55(16)
C1 C7 C8 N1 . -61.43(15)
O2 C9 C10 C11 . 56.13(15)
O3 C9 C10 C11 . -121.27(12)
C9 C10 C11 C11 3_766 53.25(17)
